data_4324653
loop_
_publ_author_name
'Qingxin Chu'
'Xiaofeng Wang'
'Xinhao Zhang'
'Qiliang Li'
'Xiaoyang Liu'

_publ_contact_author_address
;State Key Laboratory of Inorganic Synthesis and Preparative Chemistry, Jilin
University, Changchun, 130012, China.
;
_publ_contact_author_email liuxy@jlu.edu.cn
_publ_contact_author_fax +86-431-85168316
_publ_contact_author_name 'Xiaoyang Liu'
_publ_contact_author_phone +86-431-85168316
_publ_section_title
;
 Buckled Layers in K0.66Mn2O4.0.28H2O and K0.99Mn3O6.1.25H2O Synthesized
 at High Pressure: Implication for the Mechanism of Layer-to-Tunnel
 Transformation in Manganese Oxides
;
_journal_name_full 'Inorganic Chemistry'
_journal_page_first 2049
_journal_page_last 2051
_journal_paper_doi 10.1021/ic102282v
_journal_volume 50
_journal_year 2011
_chemical_formula_sum 'K1.03 Mn2 O4'
_chemical_formula_weight 214.15
_chemical_name_systematic
; 
 ? 
;
_space_group_IT_number 12
_symmetry_cell_setting monoclinic
_symmetry_space_group_name_Hall '-C 2y'
_symmetry_space_group_name_H-M 'C 1 2/m 1'
_atom_sites_solution_primary direct
_atom_sites_solution_secondary difmap
_audit_creation_method SHELXL-97
_cell_angle_alpha 90.00
_cell_angle_beta 94.797(3)
_cell_angle_gamma 90.00
_cell_formula_units_Z 4
_cell_length_a 12.7592(6)
_cell_length_b 2.83850(10)
_cell_length_c 10.4665(5)
_cell_measurement_reflns_used 50
_cell_measurement_temperature 296(2)
_cell_measurement_theta_max 25
_cell_measurement_theta_min 3
_cell_volume 377.74(3)
_computing_structure_refinement 'SHELXL-97 (Sheldrick, 1997)'
_computing_structure_solution 'SHELXS-97 (Sheldrick, 1990)'
_diffrn_ambient_temperature 296(2)
_diffrn_measured_fraction_theta_full 0.998
_diffrn_measured_fraction_theta_max 0.998
_diffrn_radiation_monochromator graphite
_diffrn_radiation_source 'fine-focus sealed tube'
_diffrn_radiation_type MoK\a
_diffrn_radiation_wavelength 0.71073
_diffrn_reflns_av_R_equivalents 0.0280
_diffrn_reflns_av_sigmaI/netI 0.0148
_diffrn_reflns_limit_h_max 16
_diffrn_reflns_limit_h_min -16
_diffrn_reflns_limit_k_max 3
_diffrn_reflns_limit_k_min -3
_diffrn_reflns_limit_l_max 13
_diffrn_reflns_limit_l_min -13
_diffrn_reflns_number 5340
_diffrn_reflns_theta_full 27.41
_diffrn_reflns_theta_max 27.41
_diffrn_reflns_theta_min 1.95
_exptl_absorpt_coefficient_mu 7.679
_exptl_absorpt_correction_T_max 0.9626
_exptl_absorpt_correction_T_min 0.5139
_exptl_absorpt_correction_type multi-scan
_exptl_absorpt_process_details SADABS,2008
_exptl_crystal_colour black
_exptl_crystal_density_diffrn 3.766
_exptl_crystal_description flake
_exptl_crystal_F_000 406
_exptl_crystal_size_max 0.10
_exptl_crystal_size_mid 0.05
_exptl_crystal_size_min 0.01
_refine_diff_density_max 0.642
_refine_diff_density_min -0.435
_refine_diff_density_rms 0.099
_refine_ls_extinction_method none
_refine_ls_goodness_of_fit_ref 1.117
_refine_ls_matrix_type full
_refine_ls_number_parameters 57
_refine_ls_number_reflns 525
_refine_ls_number_restraints 0
_refine_ls_restrained_S_all 1.117
_refine_ls_R_factor_all 0.0215
_refine_ls_R_factor_gt 0.0185
_refine_ls_shift/su_max 0.000
_refine_ls_shift/su_mean 0.000
_refine_ls_structure_factor_coef Fsqd
_refine_ls_weighting_details 'calc w=1/[\s^2^(Fo^2^)+(0.0169P)^2^+1.4462P] where P=(Fo^2^+2Fc^2^)/3'
_refine_ls_weighting_scheme calc
_refine_ls_wR_factor_gt 0.0425
_refine_ls_wR_factor_ref 0.0452
_reflns_number_gt 479
_reflns_number_total 525
_reflns_threshold_expression >2sigma(I)
_cod_data_source_file ic102282v_si_002_2.cif
_cod_data_source_block I
_cod_database_code 4324653

loop_
_symmetry_equiv_pos_as_xyz
'x, y, z'
'-x, y, -z'
'x+1/2, y+1/2, z'
'-x+1/2, y+1/2, -z'
'-x, -y, -z'
'x, -y, z'
'-x+1/2, -y+1/2, -z'
'x+1/2, -y+1/2, z'

loop_
_atom_site_label
_atom_site_type_symbol
_atom_site_fract_x
_atom_site_fract_y
_atom_site_fract_z
_atom_site_U_iso_or_equiv
_atom_site_adp_type
_atom_site_occupancy
_atom_site_symmetry_multiplicity
_atom_site_calc_flag
_atom_site_refinement_flags
K1 K 0.5000 -0.3601(11) 0.5000 0.0357(10) Uani 0.340(3) 2 d SP
K2 K 0.01645(19) 0.0000 0.8665(2) 0.0384(11) Uani 0.346(4) 2 d SP
K3 K 0.5191(2) -1.0000 0.8244(3) 0.0498(14) Uani 0.343(4) 2 d SP
Mn1 Mn 0.26826(3) 0.0000 0.62191(4) 0.00787(14) Uani 1 2 d S
Mn2 Mn 0.27154(4) -0.5000 0.87759(4) 0.00930(14) Uani 1 2 d S
O1 O 0.35575(16) -0.5000 0.68358(19) 0.0104(4) Uani 1 2 d S
O2 O 0.20074(17) 0.0000 0.77624(19) 0.0101(4) Uani 1 2 d S
O3 O 0.32019(17) 0.0000 0.45193(19) 0.0106(4) Uani 1 2 d S
O4 O 0.34446(16) -1.0000 0.9680(2) 0.0110(4) Uani 1 2 d S

loop_
_atom_site_aniso_label
_atom_site_aniso_U_11
_atom_site_aniso_U_22
_atom_site_aniso_U_33
_atom_site_aniso_U_23
_atom_site_aniso_U_13
_atom_site_aniso_U_12
K1 0.0127(10) 0.059(2) 0.0355(13) 0.000 0.0037(8) 0.000
K2 0.0151(13) 0.078(3) 0.0215(13) 0.000 -0.0012(9) 0.000
K3 0.0144(13) 0.111(4) 0.0237(14) 0.000 -0.0026(10) 0.000
Mn1 0.0120(2) 0.0062(2) 0.0053(2) 0.000 0.00046(16) 0.000
Mn2 0.0144(3) 0.0066(2) 0.0068(2) 0.000 -0.00034(17) 0.000
O1 0.0128(10) 0.0092(10) 0.0089(10) 0.000 -0.0017(8) 0.000
O2 0.0165(10) 0.0081(10) 0.0059(9) 0.000 0.0011(8) 0.000
O3 0.0144(10) 0.0109(11) 0.0063(9) 0.000 0.0001(8) 0.000
O4 0.0130(10) 0.0085(10) 0.0113(10) 0.000 -0.0004(8) 0.000

loop_
_atom_type_symbol
_atom_type_description
_atom_type_scat_dispersion_real
_atom_type_scat_dispersion_imag
_atom_type_scat_source
O O 0.0106 0.0060 'International Tables Vol C Tables 4.2.6.8 and 6.1.1.4'
K K 0.2009 0.2494 'International Tables Vol C Tables 4.2.6.8 and 6.1.1.4'
Mn Mn 0.3368 0.7283 'International Tables Vol C Tables 4.2.6.8 and 6.1.1.4'

loop_
_geom_angle_atom_site_label_1
_geom_angle_atom_site_label_2
_geom_angle_atom_site_label_3
_geom_angle
_geom_angle_site_symmetry_1
_geom_angle_site_symmetry_3
O1 Mn1 O1 97.63(10) 1_565 .
O1 Mn1 O2 90.38(8) 1_565 .
O1 Mn1 O2 90.38(8) . .
O1 Mn1 O3 176.47(8) 1_565 7_546
O1 Mn1 O3 83.88(7) . 7_546
O2 Mn1 O3 92.81(8) . 7_546
O1 Mn1 O3 83.88(7) 1_565 7_556
O1 Mn1 O3 176.47(8) . 7_556
O2 Mn1 O3 92.81(8) . 7_556
O3 Mn1 O3 94.43(9) 7_546 7_556
O1 Mn1 O3 94.34(8) 1_565 .
O1 Mn1 O3 94.34(8) . .
O2 Mn1 O3 172.83(9) . .
O3 Mn1 O3 82.35(8) 7_546 .
O3 Mn1 O3 82.35(8) 7_556 .
O1 Mn1 Mn1 41.19(5) 1_565 1_565
O1 Mn1 Mn1 138.81(5) . 1_565
O2 Mn1 Mn1 90.0 . 1_565
O3 Mn1 Mn1 137.22(5) 7_546 1_565
O3 Mn1 Mn1 42.78(5) 7_556 1_565
O3 Mn1 Mn1 90.0 . 1_565
O1 Mn1 Mn1 138.81(5) 1_565 1_545
O1 Mn1 Mn1 41.19(5) . 1_545
O2 Mn1 Mn1 90.0 . 1_545
O3 Mn1 Mn1 42.78(5) 7_546 1_545
O3 Mn1 Mn1 137.22(5) 7_556 1_545
O3 Mn1 Mn1 90.0 . 1_545
Mn1 Mn1 Mn1 180.00(4) 1_565 1_545
O1 Mn1 Mn1 135.30(7) 1_565 7_546
O1 Mn1 Mn1 88.85(5) . 7_546
O2 Mn1 Mn1 133.96(5) . 7_546
O3 Mn1 Mn1 41.38(6) 7_546 7_546
O3 Mn1 Mn1 87.84(5) 7_556 7_546
O3 Mn1 Mn1 40.97(4) . 7_546
Mn1 Mn1 Mn1 119.047(8) 1_565 7_546
Mn1 Mn1 Mn1 60.953(8) 1_545 7_546
O1 Mn1 Mn1 88.85(5) 1_565 7_556
O1 Mn1 Mn1 135.30(7) . 7_556
O2 Mn1 Mn1 133.96(5) . 7_556
O3 Mn1 Mn1 87.84(5) 7_546 7_556
O3 Mn1 Mn1 41.38(6) 7_556 7_556
O3 Mn1 Mn1 40.97(4) . 7_556
Mn1 Mn1 Mn1 60.953(8) 1_565 7_556
Mn1 Mn1 Mn1 119.047(8) 1_545 7_556
Mn1 Mn1 Mn1 58.094(16) 7_546 7_556
O1 Mn1 Mn2 51.71(6) 1_565 1_565
O1 Mn1 Mn2 94.95(6) . 1_565
O2 Mn1 Mn2 38.66(4) . 1_565
O3 Mn1 Mn2 131.46(6) 7_546 1_565
O3 Mn1 Mn2 88.49(5) 7_556 1_565
O3 Mn1 Mn2 145.71(4) . 1_565
Mn1 Mn1 Mn2 62.033(5) 1_565 1_565
Mn1 Mn1 Mn2 117.967(5) 1_545 1_565
Mn1 Mn1 Mn2 171.52(3) 7_546 1_565
Mn1 Mn1 Mn2 122.255(7) 7_556 1_565
O1 Mn1 Mn2 94.95(6) 1_565 .
O1 Mn1 Mn2 51.71(6) . .
O2 Mn1 Mn2 38.66(4) . .
O3 Mn1 Mn2 88.49(5) 7_546 .
O3 Mn1 Mn2 131.46(6) 7_556 .
O3 Mn1 Mn2 145.71(4) . .
Mn1 Mn1 Mn2 117.967(5) 1_565 .
Mn1 Mn1 Mn2 62.033(5) 1_545 .
Mn1 Mn1 Mn2 122.255(7) 7_546 .
Mn1 Mn1 Mn2 171.52(3) 7_556 .
Mn2 Mn1 Mn2 55.934(11) 1_565 .
O4 Mn2 O4 96.34(9) 1_565 .
O4 Mn2 O2 176.68(8) 1_565 1_545
O4 Mn2 O2 84.99(7) . 1_545
O4 Mn2 O2 84.99(7) 1_565 .
O4 Mn2 O2 176.68(8) . .
O2 Mn2 O2 93.52(9) 1_545 .
O4 Mn2 O4 88.10(7) 1_565 7_537
O4 Mn2 O4 88.10(7) . 7_537
O2 Mn2 O4 94.99(7) 1_545 7_537
O2 Mn2 O4 94.99(7) . 7_537
O4 Mn2 O1 100.82(7) 1_565 .
O4 Mn2 O1 100.82(7) . .
O2 Mn2 O1 75.93(7) 1_545 .
O2 Mn2 O1 75.93(7) . .
O4 Mn2 O1 166.50(7) 7_537 .
O4 Mn2 Mn2 41.83(5) 1_565 1_565
O4 Mn2 Mn2 138.17(5) . 1_565
O2 Mn2 Mn2 136.76(4) 1_545 1_565
O2 Mn2 Mn2 43.24(5) . 1_565
O4 Mn2 Mn2 90.0 7_537 1_565
O1 Mn2 Mn2 90.0 . 1_565
O4 Mn2 Mn2 138.17(5) 1_565 1_545
O4 Mn2 Mn2 41.83(5) . 1_545
O2 Mn2 Mn2 43.24(4) 1_545 1_545
O2 Mn2 Mn2 136.76(5) . 1_545
O4 Mn2 Mn2 90.0 7_537 1_545
O1 Mn2 Mn2 90.0 . 1_545
Mn2 Mn2 Mn2 180.00(4) 1_565 1_545
O4 Mn2 Mn2 49.02(6) 1_565 7_547
O4 Mn2 Mn2 92.56(6) . 7_547
O2 Mn2 Mn2 134.06(7) 1_545 7_547
O2 Mn2 Mn2 90.61(5) . 7_547
O4 Mn2 Mn2 39.08(4) 7_537 7_547
O1 Mn2 Mn2 148.53(3) . 7_547
Mn2 Mn2 Mn2 61.965(8) 1_565 7_547
Mn2 Mn2 Mn2 118.035(8) 1_545 7_547
O4 Mn2 Mn2 92.56(6) 1_565 7_537
O4 Mn2 Mn2 49.02(6) . 7_537
O2 Mn2 Mn2 90.61(5) 1_545 7_537
O2 Mn2 Mn2 134.06(7) . 7_537
O4 Mn2 Mn2 39.08(4) 7_537 7_537
O1 Mn2 Mn2 148.53(3) . 7_537
Mn2 Mn2 Mn2 118.035(8) 1_565 7_537
Mn2 Mn2 Mn2 61.965(8) 1_545 7_537
Mn2 Mn2 Mn2 56.071(15) 7_547 7_537
O4 Mn2 Mn1 139.36(7) 1_565 1_545
O4 Mn2 Mn1 93.44(5) . 1_545
O2 Mn2 Mn1 37.38(6) 1_545 1_545
O2 Mn2 Mn1 83.61(5) . 1_545
O4 Mn2 Mn1 131.66(4) 7_537 1_545
O1 Mn2 Mn1 38.55(3) . 1_545
Mn2 Mn2 Mn1 117.967(5) 1_565 1_545
Mn2 Mn2 Mn1 62.033(5) 1_545 1_545
Mn2 Mn2 Mn1 168.74(3) 7_547 1_545
Mn2 Mn2 Mn1 122.678(8) 7_537 1_545
O4 Mn2 Mn1 93.44(5) 1_565 .
O4 Mn2 Mn1 139.36(6) . .
O2 Mn2 Mn1 83.61(5) 1_545 .
O2 Mn2 Mn1 37.38(6) . .
O4 Mn2 Mn1 131.66(4) 7_537 .
O1 Mn2 Mn1 38.55(3) . .
Mn2 Mn2 Mn1 62.033(5) 1_565 .
Mn2 Mn2 Mn1 117.967(5) 1_545 .
Mn2 Mn2 Mn1 122.678(8) 7_547 .
Mn2 Mn2 Mn1 168.74(3) 7_537 .
Mn1 Mn2 Mn1 55.934(11) 1_545 .
Mn1 O1 Mn1 97.63(10) 1_545 .
Mn1 O1 Mn2 89.74(7) 1_545 .
Mn1 O1 Mn2 89.74(7) . .
Mn1 O2 Mn2 103.96(8) . 1_565
Mn1 O2 Mn2 103.96(8) . .
Mn2 O2 Mn2 93.52(9) 1_565 .
Mn1 O3 Mn1 94.43(9) 7_546 7_556
Mn1 O3 Mn1 97.65(8) 7_546 .
Mn1 O3 Mn1 97.65(8) 7_556 .
Mn2 O4 Mn2 96.34(9) 1_545 .
Mn2 O4 Mn2 91.90(7) 1_545 7_537
Mn2 O4 Mn2 91.90(7) . 7_537

loop_
_geom_bond_atom_site_label_1
_geom_bond_atom_site_label_2
_geom_bond_distance
_geom_bond_site_symmetry_2
K1 K1 2.044(6) 5_656
K1 O3 2.524(2) 5_656
K1 O3 2.524(2) .
K1 O1 2.798(2) .
K1 O1 2.798(2) 5_646
K1 K1 2.83850(10) 1_565
K1 K1 2.83850(10) 1_545
K1 O3 2.936(2) 1_545
K1 O3 2.936(2) 5_646
K2 O2 2.606(3) .
K2 O1 2.686(3) 3_455
K2 O4 2.766(3) 7_547
K2 O4 2.766(3) 7_537
K2 K2 2.83850(10) 1_565
K2 K2 2.8385 1_545
K2 K2 2.860(5) 5_557
K2 O4 2.889(3) 3_455
K2 O4 2.889(3) 3_465
K3 O4 2.668(3) 5_637
K3 O4 2.791(3) .
K3 O2 2.798(3) 3_545
K3 O2 2.798(3) 3_535
K3 O1 2.832(3) 1_545
K3 O1 2.832(3) .
K3 K3 2.83850(10) 1_565
Mn1 O1 1.8859(14) 1_565
Mn1 O1 1.8859(14) .
Mn1 O2 1.893(2) .
Mn1 O3 1.9338(14) 7_546
Mn1 O3 1.9338(14) 7_556
Mn1 O3 1.950(2) .
Mn1 Mn1 2.9231(7) 7_546
Mn1 Mn1 2.9231(7) 7_556
Mn1 Mn2 3.0264(5) 1_565
Mn1 Mn2 3.0264(5) .
Mn2 O4 1.9047(14) 1_565
Mn2 O4 1.9047(14) .
Mn2 O2 1.9482(14) 1_545
Mn2 O2 1.9482(14) .
Mn2 O4 2.281(2) 7_537
Mn2 O1 2.375(2) .
Mn2 Mn2 3.0196(8) 7_547
Mn2 Mn2 3.0196(8) 7_537
Mn2 Mn1 3.0264(5) 1_545
O1 Mn1 1.8859(14) 1_545
O1 K2 2.686(3) 3_545
O1 K1 2.798(2) 5_646
O1 K3 2.832(3) 1_565
O2 Mn2 1.9482(14) 1_565
O2 K3 2.798(3) 3_455
O2 K3 2.798(3) 3_465
O3 Mn1 1.9338(14) 7_546
O3 Mn1 1.9338(14) 7_556
O3 K1 2.524(2) 5_656
O3 K1 2.936(2) 1_565
O3 K1 2.936(2) 5_646
O4 Mn2 1.9047(14) 1_545
O4 Mn2 2.281(2) 7_537
O4 K3 2.668(3) 5_637
O4 K2 2.766(3) 7_547
O4 K2 2.766(3) 7_537
O4 K2 2.889(3) 3_545
O4 K2 2.889(3) 3_535
